data_7240171
loop_
_publ_author_name
'Foyle, \'Emer M.'
'White, Nicholas G.'

_publ_section_title
;
 Anion templated crystal engineering of halogen bonding tripodal
 tris(halopyridinium) compounds
;
_journal_name_full CrystEngComm
_journal_paper_doi 10.1039/D0CE00241K
_journal_year 2020
_chemical_formula_moiety 'C42 H57 I3 N3 O3, 3(Br), 0.33(C6 H9 N3)'
_chemical_formula_sum 'C44 H60 Br3 I3 N4 O3'
_chemical_formula_weight 1313.42
_space_group_crystal_system trigonal
_space_group_IT_number 147
_space_group_name_Hall '-P 3'
_space_group_name_H-M_alt 'P -3'
_symmetry_Int_Tables_number 147
_atom_sites_solution_primary dual
_audit_creation_date 2020-01-24
_audit_creation_method
;
Olex2 1.2
(compiled 2018.05.29 svn.r3508 for OlexSys, GUI svn.r5506)
;
_audit_update_record
;
2020-02-18 deposited with the CCDC.	2020-03-09 downloaded from the CCDC.
;
_cell_angle_alpha 90
_cell_angle_beta 90
_cell_angle_gamma 120
_cell_formula_units_Z 2
_cell_length_a 16.639(2)
_cell_length_b 16.639(2)
_cell_length_c 10.570(2)
_cell_measurement_reflns_used 33692
_cell_measurement_temperature 100
_cell_measurement_theta_max 29.21
_cell_measurement_theta_min 1.41
_cell_volume 2534.3(6)
_computing_molecular_graphics 'Olex2 (Dolomanov et al., 2009)'
_computing_publication_material 'Olex2 (Dolomanov et al., 2009)'
_computing_structure_refinement 'olex2.refine (Bourhis et al., 2015)'
_computing_structure_solution 'ShelXT (Sheldrick, 2015)'
_diffrn_ambient_temperature 100
_diffrn_measured_fraction_theta_full 0.8500
_diffrn_measured_fraction_theta_max 0.8500
_diffrn_measurement_device_type 'ADSC Quantum 210r'
_diffrn_measurement_method '\w scans'
_diffrn_radiation_monochromator 'Silicon Double Crystal'
_diffrn_radiation_type Synchrotron
_diffrn_radiation_wavelength 0.71073
_diffrn_reflns_av_R_equivalents 0.0654
_diffrn_reflns_av_unetI/netI 0.0257
_diffrn_reflns_limit_h_max 22
_diffrn_reflns_limit_h_min -22
_diffrn_reflns_limit_k_max 21
_diffrn_reflns_limit_k_min -21
_diffrn_reflns_limit_l_max 13
_diffrn_reflns_limit_l_min -13
_diffrn_reflns_number 33692
_diffrn_reflns_theta_full 29.2114
_diffrn_reflns_theta_max 29.21
_diffrn_reflns_theta_min 1.41
_diffrn_standards_number 0
_exptl_absorpt_coefficient_mu 4.254
_exptl_absorpt_correction_type none
_exptl_crystal_colour colourless
_exptl_crystal_colour_primary colourless
_exptl_crystal_density_diffrn 1.7210
_exptl_crystal_description needle
_exptl_crystal_F_000 1276.3711
_exptl_crystal_recrystallization_method
'receptor dissolved in DMF:MeCN with 3 equiv of TBA.I. Then acetone was diffused into the solution'
_exptl_crystal_size_max 0.4
_exptl_crystal_size_mid 0.1
_exptl_crystal_size_min 0.1
_refine_diff_density_max 1.3287
_refine_diff_density_min -1.3881
_refine_diff_density_rms 0.1508
_refine_ls_d_res_high 0.7282
_refine_ls_d_res_low 14.4101
_refine_ls_goodness_of_fit_ref 1.0414
_refine_ls_hydrogen_treatment mixed
_refine_ls_matrix_type full
_refine_ls_number_constraints 34
_refine_ls_number_parameters 174
_refine_ls_number_reflns 3893
_refine_ls_number_restraints 0
_refine_ls_restrained_S_all 1.0414
_refine_ls_R_factor_all 0.0441
_refine_ls_R_factor_gt 0.0427
_refine_ls_shift/su_max 0.0000
_refine_ls_shift/su_mean 0.0000
_refine_ls_structure_factor_coef Fsqd
_refine_ls_weighting_details 'w=1/[\s^2^(Fo^2^)+(0.0389P)^2^+14.3235P] where P=(Fo^2^+2Fc^2^)/3'
_refine_ls_weighting_scheme calc
_refine_ls_wR_factor_gt 0.1059
_refine_ls_wR_factor_ref 0.1070
_reflns_Friedel_coverage 0.0
_reflns_limit_h_max 19
_reflns_limit_h_min 0
_reflns_limit_k_max 19
_reflns_limit_k_min 0
_reflns_limit_l_max 13
_reflns_limit_l_min -13
_reflns_number_gt 3710
_reflns_number_total 3893
_reflns_threshold_expression I>=2u(I)
_cod_data_source_file d0ce00241k2.cif
_cod_data_source_block EMF4_86e
_cod_original_cell_volume 2534.4(7)
_cod_database_code 7240171
_olex2_refinement_description
;
1. Fixed Uiso
 At 1.2 times of:
  All C(H) groups, All C(H,H) groups
 At 1.5 times of:
  All C(H,H,H) groups
2. Others
 Fixed Sof: H16a(0.33333) H16b(0.33333) H16c(0.33333) H16a(0.33333)
 H16b(0.33333) H16c(0.33333)
3.a Secondary CH2 refined with riding coordinates:
 C6(H6a,H6b), C9(H9a,H9b), C10(H10a,H10b), C11(H11a,H11b), C12(H12a,H12b),
 C13(H13a,H13b)
3.b Aromatic/amide H refined with riding coordinates:
 C5(H5), C1(H1), C2(H2), C3(H3)
3.c Idealised Me refined as rotating group:
 C16(H16a,H16b,H16c), C14(H14a,H14b,H14c)
;
_olex2_submission_special_instructions 'No special instructions were received'

loop_
_space_group_symop_id
_space_group_symop_operation_xyz
1 x,y,z
2 -y,x-y,z
3 -x+y,-x,z
4 -x,-y,-z
5 y,-x+y,-z
6 x-y,x,-z

loop_
_atom_site_label
_atom_site_type_symbol
_atom_site_fract_x
_atom_site_fract_y
_atom_site_fract_z
_atom_site_U_iso_or_equiv
_atom_site_adp_type
_atom_site_occupancy
_atom_site_site_symmetry_order
_atom_site_refinement_flags_posn
_atom_site_refinement_flags_adp
_atom_site_refinement_flags_occupancy
_atom_site_disorder_group
I1 I 0.76195(2) 0.60306(2) 0.68066(3) 0.03509(11) Uani 1.000000 1 . . . .
Br1 Br 0.44919(4) 0.37209(3) 0.80664(4) 0.03122(13) Uani 1.000000 1 . . . .
O1 O 0.2556(2) 0.4769(2) 0.8502(3) 0.0289(6) Uani 1.000000 1 . . . .
N1 N 0.5094(2) 0.6043(2) 0.7469(3) 0.0236(7) Uani 1.000000 1 . . . .
N2 N 0.333333333333 0.666666666667 0.4824(7) 0.0370(16) Uani 1.000000 3 S T P .
C8 C 0.2948(3) 0.5713(3) 0.8610(4) 0.0234(8) Uani 1.000000 1 . . . .
C7 C 0.3911(3) 0.6274(3) 0.8616(4) 0.0234(8) Uani 1.000000 1 . . . .
C6 C 0.4528(3) 0.5854(3) 0.8638(4) 0.0245(8) Uani 1.000000 1 . . . .
C4 C 0.6418(3) 0.6118(3) 0.6511(4) 0.0276(9) Uani 1.000000 1 . . . .
C1 C 0.4784(3) 0.6138(3) 0.6334(4) 0.0277(9) Uani 1.000000 1 . . . .
C3 C 0.6111(3) 0.6221(3) 0.5336(4) 0.0316(9) Uani 1.000000 1 . . . .
C5 C 0.5888(3) 0.6022(3) 0.7566(4) 0.0258(8) Uani 1.000000 1 . . . .
C2 C 0.5282(4) 0.6225(3) 0.5256(4) 0.0314(9) Uani 1.000000 1 . . . .
C15 C 0.333333333333 0.666666666667 0.3747(8) 0.0325(17) Uani 1.000000 3 S T P .
C9 C 0.2455(4) 0.4304(4) 0.9726(5) 0.0382(11) Uani 1.000000 1 . . . .
C10 C 0.2096(4) 0.3309(4) 0.9487(6) 0.0474(13) Uani 1.000000 1 . . . .
C16 C 0.333333333333 0.666666666667 0.2350(9) 0.0384(19) Uani 1.000000 3 S T P .
C11 C 0.1166(5) 0.2867(5) 0.8900(8) 0.0608(17) Uani 1.000000 1 . . . .
C12 C 0.0764(6) 0.1823(5) 0.8540(10) 0.082(3) Uani 1.000000 1 . . . .
C13 C 0.1358(8) 0.1680(6) 0.7586(10) 0.093(3) Uani 1.000000 1 . . . .
C14 C 0.1554(10) 0.2178(10) 0.6371(10) 0.121(4) Uani 1.000000 1 . . . .
H5 H 0.6083(3) 0.5940(3) 0.8356(4) 0.0310(10) Uiso 1.000000 1 R . . .
H1 H 0.4229(3) 0.6144(3) 0.6280(4) 0.0333(10) Uiso 1.000000 1 R . . .
H2 H 0.5063(4) 0.6287(3) 0.4473(4) 0.0377(11) Uiso 1.000000 1 R . . .
H3 H 0.6457(3) 0.6285(3) 0.4612(4) 0.0379(11) Uiso 1.000000 1 R . . .
H6a H 0.4146(3) 0.5188(3) 0.8748(4) 0.0294(10) Uiso 1.000000 1 R . . .
H6b H 0.4940(3) 0.6097(3) 0.9361(4) 0.0294(10) Uiso 1.000000 1 R . . .
H9a H 0.3050(4) 0.4571(4) 1.0150(5) 0.0458(14) Uiso 1.000000 1 R . . .
H9b H 0.2028(4) 0.4384(4) 1.0265(5) 0.0458(14) Uiso 1.000000 1 R . . .
H10a H 0.2520(4) 0.3237(4) 0.8932(6) 0.0569(16) Uiso 1.000000 1 R . . .
H10b H 0.2063(4) 0.3000(4) 1.0279(6) 0.0569(16) Uiso 1.000000 1 R . . .
H16a H 0.2732(14) 0.621(3) 0.2047(9) 0.058(3) Uiso 0.333330 1 GR . . -1
H16b H 0.348(5) 0.7268(14) 0.2047(9) 0.058(3) Uiso 0.333330 1 GR . . -1
H16c H 0.379(3) 0.652(5) 0.2047(9) 0.058(3) Uiso 0.333330 1 GR . . -1
H11a H 0.0741(5) 0.2914(5) 0.9482(8) 0.073(2) Uiso 1.000000 1 R . . .
H11b H 0.1197(5) 0.3210(5) 0.8142(8) 0.073(2) Uiso 1.000000 1 R . . .
H12a H 0.0711(6) 0.1472(5) 0.9299(10) 0.099(3) Uiso 1.000000 1 R . . .
H12b H 0.0145(6) 0.1582(5) 0.8195(10) 0.099(3) Uiso 1.000000 1 R . . .
H13a H 0.1948(8) 0.1855(6) 0.7986(10) 0.112(4) Uiso 1.000000 1 R . . .
H13b H 0.1060(8) 0.1022(6) 0.7403(10) 0.112(4) Uiso 1.000000 1 R . . .
H14a H 0.192(6) 0.201(5) 0.585(4) 0.182(7) Uiso 1.000000 1 GR . . .
H14b H 0.0980(10) 0.201(5) 0.595(5) 0.182(7) Uiso 1.000000 1 GR . . .
H14c H 0.189(6) 0.2835(10) 0.6524(12) 0.182(7) Uiso 1.000000 1 GR . . .

loop_
_atom_site_aniso_label
_atom_site_aniso_U_11
_atom_site_aniso_U_22
_atom_site_aniso_U_33
_atom_site_aniso_U_12
_atom_site_aniso_U_13
_atom_site_aniso_U_23
I1 0.03153(17) 0.04295(19) 0.03620(18) 0.02268(14) 0.00263(12) -0.00002(13)
Br1 0.0461(3) 0.0307(2) 0.0210(2) 0.0223(2) 0.00216(18) 0.00101(16)
O1 0.0334(16) 0.0241(15) 0.0289(16) 0.0142(13) 0.0034(13) 0.0019(12)
N1 0.0272(18) 0.0249(17) 0.0211(16) 0.0147(14) 0.0010(14) 0.0019(13)
N2 0.036(2) 0.036(2) 0.038(4) 0.0182(12) -0.000000 0.000000
C8 0.029(2) 0.026(2) 0.0153(17) 0.0135(17) -0.0000(15) 0.0012(15)
C7 0.027(2) 0.028(2) 0.0161(17) 0.0144(17) 0.0006(15) -0.0001(15)
C6 0.031(2) 0.032(2) 0.0165(17) 0.0194(18) 0.0000(16) 0.0006(15)
C4 0.029(2) 0.027(2) 0.028(2) 0.0152(18) 0.0007(17) 0.0003(17)
C1 0.033(2) 0.033(2) 0.0214(19) 0.0200(19) -0.0027(17) -0.0023(17)
C3 0.037(2) 0.034(2) 0.026(2) 0.020(2) 0.0041(18) 0.0024(18)
C5 0.029(2) 0.030(2) 0.0211(19) 0.0166(18) -0.0011(16) 0.0030(16)
C2 0.041(3) 0.039(2) 0.020(2) 0.024(2) -0.0012(18) -0.0003(18)
C15 0.030(2) 0.030(2) 0.037(4) 0.0151(12) -0.000000 0.000000
C9 0.041(3) 0.040(3) 0.042(3) 0.026(2) 0.016(2) 0.018(2)
C10 0.056(3) 0.040(3) 0.048(3) 0.026(3) 0.011(3) 0.008(2)
C16 0.039(3) 0.039(3) 0.037(5) 0.0197(14) -0.000000 0.000000
C11 0.062(4) 0.052(4) 0.072(5) 0.030(3) 0.011(4) 0.005(3)
C12 0.081(6) 0.041(4) 0.099(7) 0.011(4) -0.010(5) 0.004(4)
C13 0.113(8) 0.057(5) 0.101(7) 0.036(5) -0.016(6) -0.033(5)
C14 0.137(11) 0.161(12) 0.072(6) 0.079(10) 0.009(7) 0.019(7)

loop_
_atom_type_symbol
_atom_type_scat_dispersion_real
_atom_type_scat_dispersion_imag
_atom_type_scat_Cromer_Mann_a1
_atom_type_scat_Cromer_Mann_a2
_atom_type_scat_Cromer_Mann_a3
_atom_type_scat_Cromer_Mann_a4
_atom_type_scat_Cromer_Mann_b1
_atom_type_scat_Cromer_Mann_b2
_atom_type_scat_Cromer_Mann_b3
_atom_type_scat_Cromer_Mann_b4
_atom_type_scat_Cromer_Mann_c
_atom_type_scat_source
_atom_type_scat_dispersion_source
C 0.00347 0.00161 2.31000 1.02000 1.58860 0.86500 20.84390 10.20750 0.56870 51.65120 0.215599998832 'International Tables Volume C Table 6.1.1.4 (pp. 500-502)' 'Henke, Gullikson and Davis, At. Data and Nucl. Data Tables, 1993, 54, 2'
I -0.41187 1.83264 20.14720 18.99490 7.51380 2.27350 4.34700 0.38140 27.76600 66.87760 4.07119989395 'International Tables Volume C Table 6.1.1.4 (pp. 500-502)' 'Henke, Gullikson and Davis, At. Data and Nucl. Data Tables, 1993, 54, 2'
H 0.00000 0.00000 0.49300 0.32291 0.14019 0.04081 10.51090 26.12570 3.14236 57.79970 0.0030380000826 'International Tables Volume C Table 6.1.1.4 (pp. 500-502)' 'Henke, Gullikson and Davis, At. Data and Nucl. Data Tables, 1993, 54, 2'
O 0.01158 0.00611 3.04850 2.28680 1.54630 0.86700 13.27710 5.70110 0.32390 32.90890 0.250800013542 'International Tables Volume C Table 6.1.1.4 (pp. 500-502)' 'Henke, Gullikson and Davis, At. Data and Nucl. Data Tables, 1993, 54, 2'
N 0.00653 0.00323 12.21260 3.13220 2.01250 1.16630 0.00570 9.89330 28.99750 0.58260 -11.5290002823 'International Tables Volume C Table 6.1.1.4 (pp. 500-502)' 'Henke, Gullikson and Davis, At. Data and Nucl. Data Tables, 1993, 54, 2'
Br -0.28346 2.55990 17.17890 5.23580 5.63770 3.98510 2.17230 16.57960 0.26090 41.43280 2.95569992065 'International Tables Volume C Table 6.1.1.4 (pp. 500-502)' 'Henke, Gullikson and Davis, At. Data and Nucl. Data Tables, 1993, 54, 2'

loop_
_geom_angle_atom_site_label_1
_geom_angle_atom_site_label_2
_geom_angle_atom_site_label_3
_geom_angle
_geom_angle_site_symmetry_1
_geom_angle_site_symmetry_3
_geom_angle_publ_flag
C9 O1 C8 113.1(4) . . ?
C1 N1 C6 121.6(4) . . ?
C5 N1 C6 117.3(3) . . ?
C5 N1 C1 120.7(4) . . ?
C7 C8 O1 118.4(4) 3_565 . ?
C7 C8 O1 119.8(4) . . ?
C6 C7 C8 120.9(4) . 2_665 ?
C6 C7 C8 120.8(4) . . ?
C7 C6 N1 113.3(3) . . ?
C3 C4 I1 124.3(3) . . ?
C5 C4 I1 116.5(3) . . ?
C5 C4 C3 119.0(4) . . ?
C2 C1 N1 120.4(4) . . ?
C2 C3 C4 119.0(4) . . ?
C4 C5 N1 121.0(4) . . ?
C3 C2 C1 119.9(4) . . ?
C16 C15 N2 180.0 . . ?
C10 C9 O1 108.4(5) . . ?
C11 C10 C9 111.5(5) . . ?
C12 C11 C10 114.5(6) . . ?
C13 C12 C11 112.7(7) . . ?
C14 C13 C12 118.1(10) . . ?

loop_
_geom_bond_atom_site_label_1
_geom_bond_atom_site_label_2
_geom_bond_distance
_geom_bond_site_symmetry_2
_geom_bond_publ_flag
I1 C4 2.099(4) . ?
O1 C8 1.370(5) . ?
O1 C9 1.474(6) . ?
N1 C6 1.489(5) . ?
N1 C1 1.347(5) . ?
N1 C5 1.343(5) . ?
N2 C15 1.139(12) . ?
C8 C7 1.393(6) . ?
C8 C7 1.397(6) 3_565 ?
C7 C6 1.503(6) . ?
C4 C3 1.385(6) . ?
C4 C5 1.380(6) . ?
C1 C2 1.374(6) . ?
C3 C2 1.386(7) . ?
C15 C16 1.477(12) . ?
C9 C10 1.473(8) . ?
C10 C11 1.477(10) . ?
C11 C12 1.565(10) . ?
C12 C13 1.512(14) . ?
C13 C14 1.474(14) . ?
